data_4507540
loop_
_publ_author_name
'Wan, Chong-Qing'
'Li, Ai-Min'
'Al-Thabaiti, Shaeel A.'
'Mak, Thomas C. W.'

_publ_section_title
;
 Group 12 Metal Complexes of Semirigid
 2,6-Pyridinediylbis(3-pyridinyl)methanone: Role of Counteranions and
 Solvent in Product Formation
;
_journal_issue 5
_journal_name_full 'Crystal Growth &amp; Design'
_journal_page_first 1926
_journal_paper_doi 10.1021/cg3017408
_journal_volume 13
_journal_year 2013
_chemical_formula_sum 'C17 H18 Cd Cl2 N3 O13.5'
_chemical_formula_weight 663.62
_chemical_name_systematic
; 
 ? 
;
_space_group_IT_number 19
_symmetry_cell_setting orthorhombic
_symmetry_space_group_name_Hall 'P 2ac 2ab'
_symmetry_space_group_name_H-M 'P 21 21 21'
_atom_sites_solution_hydrogens geom
_atom_sites_solution_primary direct
_atom_sites_solution_secondary difmap
_audit_creation_method SHELXL-97
_cell_angle_alpha 90.00
_cell_angle_beta 90.00
_cell_angle_gamma 90.00
_cell_formula_units_Z 4
_cell_length_a 9.7355(10)
_cell_length_b 10.0002(10)
_cell_length_c 26.295(3)
_cell_measurement_temperature 293(2)
_cell_volume 2560.0(5)
_computing_cell_refinement 'Bruker SMART'
_computing_data_collection 'Bruker SMART'
_computing_data_reduction 'Bruker SAINT'
_computing_molecular_graphics 'Bruker SHELXTL'
_computing_publication_material 'Bruker SHELXTL'
_computing_structure_refinement 'SHELXL-97 (Sheldrick, 1997)'
_computing_structure_solution 'SHELXS-97 (Sheldrick, 1990)'
_diffrn_ambient_temperature 293(2)
_diffrn_measured_fraction_theta_full 0.997
_diffrn_measured_fraction_theta_max 0.997
_diffrn_radiation_monochromator graphite
_diffrn_radiation_source 'fine-focus sealed tube'
_diffrn_radiation_type MoK\a
_diffrn_radiation_wavelength 0.71073
_diffrn_reflns_av_R_equivalents 0.0699
_diffrn_reflns_av_sigmaI/netI 0.0779
_diffrn_reflns_limit_h_max 11
_diffrn_reflns_limit_h_min -11
_diffrn_reflns_limit_k_max 11
_diffrn_reflns_limit_k_min -8
_diffrn_reflns_limit_l_max 26
_diffrn_reflns_limit_l_min -31
_diffrn_reflns_number 13968
_diffrn_reflns_theta_full 25.01
_diffrn_reflns_theta_max 25.01
_diffrn_reflns_theta_min 2.23
_exptl_absorpt_coefficient_mu 1.131
_exptl_absorpt_correction_T_max 1.000000
_exptl_absorpt_correction_T_min 0.919851
_exptl_absorpt_correction_type multi-scan
_exptl_absorpt_process_details SADABS
_exptl_crystal_colour colorless
_exptl_crystal_density_diffrn 1.714
_exptl_crystal_density_method 'not measured'
_exptl_crystal_description block
_exptl_crystal_F_000 1312
_exptl_crystal_size_max 0.41
_exptl_crystal_size_mid 0.30
_exptl_crystal_size_min 0.15
_refine_diff_density_max 0.981
_refine_diff_density_min -0.629
_refine_diff_density_rms 0.124
_refine_ls_abs_structure_details 'Flack H D (1983), Acta Cryst. A39, 876-881'
_refine_ls_abs_structure_Flack -0.01(6)
_refine_ls_extinction_method none
_refine_ls_goodness_of_fit_ref 1.031
_refine_ls_hydrogen_treatment constr
_refine_ls_matrix_type full
_refine_ls_number_parameters 334
_refine_ls_number_reflns 4504
_refine_ls_number_restraints 68
_refine_ls_restrained_S_all 1.060
_refine_ls_R_factor_all 0.0783
_refine_ls_R_factor_gt 0.0559
_refine_ls_shift/su_max 0.001
_refine_ls_shift/su_mean 0.000
_refine_ls_structure_factor_coef Fsqd
_refine_ls_weighting_details 'calc w=1/[\s^2^(Fo^2^)+(0.0923P)^2^+0.0000P] where P=(Fo^2^+2Fc^2^)/3'
_refine_ls_weighting_scheme calc
_refine_ls_wR_factor_gt 0.1394
_refine_ls_wR_factor_ref 0.1561
_reflns_number_gt 3511
_reflns_number_total 4504
_reflns_threshold_expression >2sigma(I)
_cod_data_source_file cg3017408_si_002.cif
_cod_data_source_block complex5
_cod_depositor_comments
;
The following automatic conversions were performed:

'_symmetry_cell_setting' value 'Orthorhombic' changed to
'orthorhombic' according to
/home/saulius/struct/CIF-dictionaries/cif_core.dic dictionary named
'cif_core.dic' version 2.4.2 from
2011-04-26.

'_exptl_absorpt_correction_type' value 'Multi-Scan'
changed to 'multi-scan' according to
/home/saulius/struct/CIF-dictionaries/cif_core.dic dictionary named
'cif_core.dic' version 2.4.2 from 2011-04-26.

Automatic conversion script
Id: cif_fix_values 1891 2012-01-12 08:04:46Z andrius 
;
_cod_original_cell_volume 2560.0(4)
_cod_original_sg_symbol_H-M P2(1)2(1)2(1)
_cod_original_formula_sum 'C17 H18 Cd Cl2 N3 O13.50'
_cod_database_code 4507540

loop_
_symmetry_equiv_pos_as_xyz
'x, y, z'
'-x+1/2, -y, z+1/2'
'-x, y+1/2, -z+1/2'
'x+1/2, -y+1/2, -z'

loop_
_atom_site_label
_atom_site_type_symbol
_atom_site_fract_x
_atom_site_fract_y
_atom_site_fract_z
_atom_site_U_iso_or_equiv
_atom_site_adp_type
_atom_site_occupancy
_atom_site_symmetry_multiplicity
_atom_site_calc_flag
_atom_site_refinement_flags
Cd1 Cd 0.53138(7) 0.68658(6) 0.63384(2) 0.0358(2) Uani 1 1 d .
N1 N 0.6494(8) 0.8471(7) 0.5879(2) 0.0369(18) Uani 1 1 d .
C1 C 0.6941(9) 0.8153(10) 0.5402(3) 0.0375(19) Uani 1 1 d .
H1A H 0.6742 0.7308 0.5274 0.045 Uiso 1 1 calc R
C2 C 0.7672(10) 0.9025(9) 0.5103(3) 0.036(2) Uani 1 1 d .
C3 C 0.7485(15) 1.0636(10) 0.5761(4) 0.064(3) Uani 1 1 d .
H3A H 0.7615 1.1500 0.5882 0.077 Uiso 1 1 calc R
C4 C 0.6768(12) 0.9708(10) 0.6044(3) 0.049(3) Uani 1 1 d .
H4A H 0.6459 0.9954 0.6365 0.059 Uiso 1 1 calc R
C5 C 0.8000(14) 1.0264(9) 0.5301(4) 0.058(3) Uani 1 1 d .
H5A H 0.8571 1.0841 0.5122 0.070 Uiso 1 1 calc R
C6 C 0.8241(11) 0.8610(9) 0.4599(3) 0.038(2) Uani 1 1 d .
O2 O 0.9548(7) 0.6322(7) 0.3080(2) 0.0516(18) Uani 1 1 d .
C7 C 0.7384(9) 0.7812(9) 0.4235(3) 0.035(2) Uani 1 1 d .
C8 C 0.5964(10) 0.7728(10) 0.4268(4) 0.046(2) Uani 1 1 d .
H8A H 0.5484 0.8159 0.4526 0.056 Uiso 1 1 calc R
C9 C 0.5276(11) 0.6973(11) 0.3898(3) 0.053(2) Uani 1 1 d .
H9A H 0.4321 0.6940 0.3893 0.063 Uiso 1 1 calc R
C10 C 0.6029(10) 0.6280(10) 0.3541(3) 0.043(2) Uani 1 1 d .
H10A H 0.5605 0.5712 0.3309 0.051 Uiso 1 1 calc R
C11 C 0.7471(9) 0.6461(8) 0.3539(3) 0.034(2) Uani 1 1 d .
N2 N 0.8113(7) 0.7237(7) 0.3869(2) 0.0320(17) Uani 1 1 d .
C12 C 0.8395(10) 0.5823(10) 0.3152(3) 0.041(2) Uani 1 1 d .
O1 O 0.9407(7) 0.8935(6) 0.4486(2) 0.0433(16) Uani 1 1 d .
C13 C 0.7616(12) 0.2426(10) 0.2275(4) 0.053(3) Uani 1 1 d .
H13A H 0.7473 0.1664 0.2079 0.064 Uiso 1 1 calc R
C14 C 0.6994(12) 0.2512(10) 0.2739(4) 0.056(3) Uani 1 1 d .
H14A H 0.6435 0.1816 0.2850 0.067 Uiso 1 1 calc R
C15 C 0.7183(11) 0.3626(10) 0.3048(4) 0.049(3) Uani 1 1 d .
H15A H 0.6783 0.3683 0.3369 0.058 Uiso 1 1 calc R
C16 C 0.7996(9) 0.4651(9) 0.2856(3) 0.037(2) Uani 1 1 d .
C17 C 0.8579(10) 0.4479(10) 0.2381(3) 0.042(2) Uani 1 1 d .
H17A H 0.9120 0.5168 0.2253 0.050 Uiso 1 1 calc R
N3 N 0.8416(8) 0.3386(8) 0.2093(3) 0.043(2) Uani 1 1 d .
Cl1 Cl 0.6846(4) 0.8514(3) 0.23116(14) 0.0810(10) Uani 1 1 d D
O3 O 0.8264(11) 0.8840(15) 0.2289(6) 0.149(5) Uani 1 1 d DU
O4 O 0.6171(13) 0.9130(13) 0.1907(4) 0.122(4) Uani 1 1 d DU
O5 O 0.6536(14) 0.7159(9) 0.2366(4) 0.115(4) Uani 1 1 d DU
O6 O 0.639(2) 0.9023(17) 0.2789(5) 0.181(6) Uani 1 1 d DU
Cl2 Cl 0.3352(4) 1.0646(4) 0.51943(14) 0.0817(10) Uani 1 1 d D
O7 O 0.341(2) 1.0875(16) 0.5709(4) 0.164(6) Uani 1 1 d DU
O8 O 0.424(2) 1.1591(18) 0.5000(8) 0.231(9) Uani 1 1 d DU
O9 O 0.3828(13) 0.9387(9) 0.5088(4) 0.108(3) Uani 1 1 d DU
O10 O 0.2144(18) 1.090(2) 0.4951(8) 0.255(10) Uani 1 1 d DU
O1W O 0.3966(9) 0.5107(8) 0.6619(3) 0.072(2) Uani 1 1 d .
O2W O 0.6902(10) 0.5320(9) 0.6036(3) 0.080(3) Uani 1 1 d .
O3W O 0.4287(13) 1.0332(16) 0.3473(6) 0.163(6) Uani 1 1 d .
O4W O 0.697(4) 1.123(2) 0.4097(8) 0.152(13) Uani 0.50 1 d P
H1WB H 0.3444 0.4373 0.6605 0.228 Uiso 1 1 d R
H2WB H 0.6355 0.4922 0.5827 0.228 Uiso 1 1 d R
H2WA H 0.7584 0.4695 0.6090 0.228 Uiso 1 1 d R
H1WA H 0.4186 0.5508 0.6940 0.228 Uiso 1 1 d R

loop_
_atom_site_aniso_label
_atom_site_aniso_U_11
_atom_site_aniso_U_22
_atom_site_aniso_U_33
_atom_site_aniso_U_23
_atom_site_aniso_U_13
_atom_site_aniso_U_12
Cd1 0.0337(3) 0.0486(4) 0.0252(3) 0.0035(3) -0.0013(3) 0.0053(3)
N1 0.039(4) 0.046(5) 0.025(4) 0.003(3) 0.001(3) -0.002(3)
C1 0.038(5) 0.047(5) 0.028(4) -0.004(4) 0.002(3) 0.005(5)
C2 0.036(5) 0.042(5) 0.029(4) -0.005(4) 0.011(4) 0.000(4)
C3 0.122(11) 0.033(5) 0.036(6) -0.011(5) 0.002(6) -0.004(6)
C4 0.068(7) 0.050(6) 0.028(5) -0.016(4) 0.003(5) 0.010(5)
C5 0.104(10) 0.033(5) 0.036(5) 0.000(4) 0.015(6) -0.014(6)
C6 0.047(6) 0.038(5) 0.029(5) 0.012(4) 0.005(4) 0.003(4)
O2 0.039(4) 0.074(4) 0.042(4) -0.025(3) 0.014(3) -0.021(4)
C7 0.035(5) 0.050(6) 0.020(4) 0.001(3) 0.002(4) 0.000(4)
C8 0.036(5) 0.063(6) 0.041(5) -0.009(4) 0.004(4) -0.001(5)
C9 0.029(4) 0.083(7) 0.045(5) -0.019(5) 0.001(4) 0.000(6)
C10 0.031(5) 0.055(5) 0.042(6) -0.008(4) 0.005(4) -0.006(4)
C11 0.038(5) 0.037(5) 0.027(5) -0.004(3) 0.000(3) -0.004(4)
N2 0.032(4) 0.046(4) 0.018(3) -0.002(3) 0.001(3) -0.002(3)
C12 0.036(6) 0.051(6) 0.037(5) -0.006(4) -0.002(4) -0.007(5)
O1 0.043(5) 0.055(4) 0.032(3) -0.007(3) 0.012(3) -0.009(3)
C13 0.056(7) 0.045(6) 0.060(7) -0.012(5) 0.017(6) -0.009(5)
C14 0.068(8) 0.041(6) 0.059(7) 0.003(5) 0.013(6) -0.017(5)
C15 0.049(6) 0.052(6) 0.044(6) 0.002(5) 0.019(5) 0.003(5)
C16 0.038(5) 0.037(5) 0.035(5) -0.010(4) 0.004(4) 0.002(4)
C17 0.042(6) 0.048(6) 0.035(5) -0.006(4) 0.004(4) -0.004(5)
N3 0.039(4) 0.056(5) 0.034(4) -0.018(4) 0.009(3) 0.000(4)
Cl1 0.086(3) 0.069(2) 0.088(2) 0.0214(18) -0.019(2) -0.0044(17)
O3 0.110(8) 0.169(9) 0.167(9) 0.030(8) -0.018(7) -0.013(7)
O4 0.112(7) 0.131(8) 0.122(7) 0.055(6) -0.031(6) 0.006(6)
O5 0.138(8) 0.083(6) 0.122(7) 0.000(5) -0.020(6) 0.002(6)
O6 0.213(11) 0.176(9) 0.156(9) -0.038(8) 0.025(8) 0.010(8)
Cl2 0.095(3) 0.070(2) 0.080(2) 0.0080(18) -0.0103(19) 0.003(2)
O7 0.202(10) 0.154(9) 0.137(8) -0.044(7) -0.008(8) 0.002(8)
O8 0.236(12) 0.202(11) 0.254(12) 0.008(9) 0.033(9) -0.031(9)
O9 0.131(8) 0.075(6) 0.117(6) -0.003(5) 0.020(6) 0.007(6)
O10 0.225(13) 0.277(13) 0.263(13) -0.030(10) -0.038(10) 0.037(10)
O1W 0.063(5) 0.071(5) 0.081(5) 0.015(4) -0.011(5) -0.019(4)
O2W 0.083(6) 0.105(7) 0.052(5) -0.008(4) -0.003(4) 0.054(6)
O3W 0.090(10) 0.211(15) 0.189(13) 0.092(11) -0.014(8) -0.056(10)
O4W 0.29(4) 0.083(14) 0.088(15) 0.013(11) -0.07(2) 0.047(19)

loop_
_atom_type_symbol
_atom_type_description
_atom_type_scat_dispersion_real
_atom_type_scat_dispersion_imag
_atom_type_scat_source
C C 0.0033 0.0016 'International Tables Vol C Tables 4.2.6.8 and 6.1.1.4'
H H 0.0000 0.0000 'International Tables Vol C Tables 4.2.6.8 and 6.1.1.4'
N N 0.0061 0.0033 'International Tables Vol C Tables 4.2.6.8 and 6.1.1.4'
O O 0.0106 0.0060 'International Tables Vol C Tables 4.2.6.8 and 6.1.1.4'
Cl Cl 0.1484 0.1585 'International Tables Vol C Tables 4.2.6.8 and 6.1.1.4'
Cd Cd -0.8075 1.2024 'International Tables Vol C Tables 4.2.6.8 and 6.1.1.4'

loop_
_geom_angle_atom_site_label_1
_geom_angle_atom_site_label_2
_geom_angle_atom_site_label_3
_geom_angle
_geom_angle_site_symmetry_1
_geom_angle_site_symmetry_3
N1 Cd1 O1W 167.1(3) . .
N1 Cd1 O2W 87.3(3) . .
O1W Cd1 O2W 88.9(4) . .
N1 Cd1 N3 104.7(3) . 2_665
O1W Cd1 N3 87.0(3) . 2_665
O2W Cd1 N3 82.4(3) . 2_665
N1 Cd1 N2 93.7(3) . 4_466
O1W Cd1 N2 81.4(3) . 4_466
O2W Cd1 N2 140.2(3) . 4_466
N3 Cd1 N2 134.9(2) 2_665 4_466
N1 Cd1 O1 86.8(2) . 4_466
O1W Cd1 O1 80.3(3) . 4_466
O2W Cd1 O1 73.9(3) . 4_466
N3 Cd1 O1 153.2(3) 2_665 4_466
N2 Cd1 O1 66.5(2) 4_466 4_466
N1 Cd1 O2 88.0(3) . 4_466
O1W Cd1 O2 100.8(3) . 4_466
O2W Cd1 O2 153.4(3) . 4_466
N3 Cd1 O2 73.5(2) 2_665 4_466
N2 Cd1 O2 66.2(2) 4_466 4_466
O1 Cd1 O2 131.9(2) 4_466 4_466
C4 N1 C1 116.7(8) . .
C4 N1 Cd1 124.8(6) . .
C1 N1 Cd1 118.5(6) . .
N1 C1 C2 123.0(9) . .
N1 C1 H1A 118.5 . .
C2 C1 H1A 118.5 . .
C1 C2 C5 118.2(8) . .
C1 C2 C6 121.6(8) . .
C5 C2 C6 119.9(8) . .
C5 C3 C4 118.8(9) . .
C5 C3 H3A 120.6 . .
C4 C3 H3A 120.6 . .
N1 C4 C3 123.2(9) . .
N1 C4 H4A 118.4 . .
C3 C4 H4A 118.4 . .
C3 C5 C2 119.7(10) . .
C3 C5 H5A 120.2 . .
C2 C5 H5A 120.2 . .
O1 C6 C2 119.2(8) . .
O1 C6 C7 120.3(8) . .
C2 C6 C7 120.5(8) . .
C12 O2 Cd1 118.1(6) . 4_566
N2 C7 C8 123.4(8) . .
N2 C7 C6 113.3(8) . .
C8 C7 C6 123.2(8) . .
C7 C8 C9 117.8(9) . .
C7 C8 H8A 121.1 . .
C9 C8 H8A 121.1 . .
C10 C9 C8 119.3(10) . .
C10 C9 H9A 120.4 . .
C8 C9 H9A 120.4 . .
C9 C10 C11 117.7(9) . .
C9 C10 H10A 121.1 . .
C11 C10 H10A 121.1 . .
N2 C11 C10 122.9(8) . .
N2 C11 C12 114.3(8) . .
C10 C11 C12 122.8(8) . .
C11 N2 C7 118.5(8) . .
C11 N2 Cd1 119.7(5) . 4_566
C7 N2 Cd1 118.9(6) . 4_566
O2 C12 C16 118.9(8) . .
O2 C12 C11 118.2(8) . .
C16 C12 C11 122.9(8) . .
C6 O1 Cd1 117.4(6) . 4_566
N3 C13 C14 122.5(9) . .
N3 C13 H13A 118.7 . .
C14 C13 H13A 118.7 . .
C13 C14 C15 120.9(9) . .
C13 C14 H14A 119.5 . .
C15 C14 H14A 119.5 . .
C16 C15 C14 117.0(9) . .
C16 C15 H15A 121.5 . .
C14 C15 H15A 121.5 . .
C17 C16 C15 118.1(8) . .
C17 C16 C12 118.1(9) . .
C15 C16 C12 123.4(8) . .
N3 C17 C16 124.3(9) . .
N3 C17 H17A 117.8 . .
C16 C17 H17A 117.8 . .
C13 N3 C17 117.2(8) . .
C13 N3 Cd1 122.4(6) . 2_664
C17 N3 Cd1 120.2(6) . 2_664
O4 Cl1 O5 113.9(8) . .
O4 Cl1 O3 109.0(8) . .
O5 Cl1 O3 115.9(9) . .
O4 Cl1 O6 111.5(10) . .
O5 Cl1 O6 100.9(9) . .
O3 Cl1 O6 105.0(11) . .
O10 Cl2 O9 111.5(12) . .
O10 Cl2 O7 117.7(14) . .
O9 Cl2 O7 110.0(9) . .
O10 Cl2 O8 103.8(14) . .
O9 Cl2 O8 110.0(11) . .
O7 Cl2 O8 103.1(12) . .
Cd1 O1W H1WB 158.9 . .
Cd1 O1W H1WA 80.6 . .
H1WB O1W H1WA 120.5 . .
Cd1 O2W H2WB 96.6 . .
Cd1 O2W H2WA 151.2 . .
H2WB O2W H2WA 103.3 . .

loop_
_geom_bond_atom_site_label_1
_geom_bond_atom_site_label_2
_geom_bond_distance
_geom_bond_site_symmetry_2
Cd1 N1 2.314(7) .
Cd1 O1W 2.315(8) .
Cd1 O2W 2.326(8) .
Cd1 N3 2.351(7) 2_665
Cd1 N2 2.386(7) 4_466
Cd1 O1 2.473(6) 4_466
Cd1 O2 2.485(6) 4_466
N1 C4 1.338(12) .
N1 C1 1.363(10) .
C1 C2 1.373(13) .
C1 H1A 0.9300 .
C2 C5 1.382(13) .
C2 C6 1.495(12) .
C3 C5 1.360(14) .
C3 C4 1.380(15) .
C3 H3A 0.9300 .
C4 H4A 0.9300 .
C5 H5A 0.9300 .
C6 O1 1.218(11) .
C6 C7 1.499(12) .
O2 C12 1.242(11) .
O2 Cd1 2.485(6) 4_566
C7 N2 1.327(10) .
C7 C8 1.388(13) .
C8 C9 1.402(13) .
C8 H8A 0.9300 .
C9 C10 1.378(13) .
C9 H9A 0.9300 .
C10 C11 1.416(13) .
C10 H10A 0.9300 .
C11 N2 1.321(10) .
C11 C12 1.502(12) .
N2 Cd1 2.386(7) 4_566
C12 C16 1.459(12) .
O1 Cd1 2.473(5) 4_566
C13 N3 1.326(13) .
C13 C14 1.366(15) .
C13 H13A 0.9300 .
C14 C15 1.392(14) .
C14 H14A 0.9300 .
C15 C16 1.390(13) .
C15 H15A 0.9300 .
C16 C17 1.384(12) .
C17 N3 1.339(11) .
C17 H17A 0.9300 .
N3 Cd1 2.351(7) 2_664
Cl1 O4 1.394(8) .
Cl1 O5 1.396(9) .
Cl1 O3 1.420(10) .
Cl1 O6 1.426(10) .
Cl2 O10 1.363(12) .
Cl2 O9 1.370(9) .
Cl2 O7 1.373(10) .
Cl2 O8 1.379(12) .
O1W H1WB 0.8939 .
O1W H1WA 0.9573 .
O2W H2WB 0.8638 .
O2W H2WA 0.9229 .

loop_
_geom_torsion_atom_site_label_1
_geom_torsion_atom_site_label_2
_geom_torsion_atom_site_label_3
_geom_torsion_atom_site_label_4
_geom_torsion
_geom_torsion_site_symmetry_1
_geom_torsion_site_symmetry_4
O1W Cd1 N1 C4 147.9(13) . .
O2W Cd1 N1 C4 -139.1(8) . .
N3 Cd1 N1 C4 -57.7(8) 2_665 .
N2 Cd1 N1 C4 80.7(8) 4_466 .
O1 Cd1 N1 C4 146.9(8) 4_466 .
O2 Cd1 N1 C4 14.7(8) 4_466 .
O1W Cd1 N1 C1 -31.5(17) . .
O2W Cd1 N1 C1 41.5(6) . .
N3 Cd1 N1 C1 122.9(6) 2_665 .
N2 Cd1 N1 C1 -98.7(6) 4_466 .
O1 Cd1 N1 C1 -32.6(6) 4_466 .
O2 Cd1 N1 C1 -164.7(6) 4_466 .
C4 N1 C1 C2 1.8(13) . .
Cd1 N1 C1 C2 -178.7(7) . .
N1 C1 C2 C5 1.9(15) . .
N1 C1 C2 C6 175.2(8) . .
C1 N1 C4 C3 -1.1(15) . .
Cd1 N1 C4 C3 179.4(9) . .
C5 C3 C4 N1 -3.3(19) . .
C4 C3 C5 C2 7.1(19) . .
C1 C2 C5 C3 -6.4(17) . .
C6 C2 C5 C3 -179.7(11) . .
C1 C2 C6 O1 -136.2(9) . .
C5 C2 C6 O1 36.9(14) . .
C1 C2 C6 C7 44.2(13) . .
C5 C2 C6 C7 -142.7(10) . .
O1 C6 C7 N2 16.5(12) . .
C2 C6 C7 N2 -164.0(8) . .
O1 C6 C7 C8 -161.1(9) . .
C2 C6 C7 C8 18.4(13) . .
N2 C7 C8 C9 1.2(15) . .
C6 C7 C8 C9 178.6(8) . .
C7 C8 C9 C10 4.2(15) . .
C8 C9 C10 C11 -5.4(15) . .
C9 C10 C11 N2 1.4(14) . .
C9 C10 C11 C12 -176.5(9) . .
C10 C11 N2 C7 3.9(13) . .
C12 C11 N2 C7 -178.1(8) . .
C10 C11 N2 Cd1 -156.8(7) . 4_566
C12 C11 N2 Cd1 21.3(10) . 4_566
C8 C7 N2 C11 -5.2(13) . .
C6 C7 N2 C11 177.1(7) . .
C8 C7 N2 Cd1 155.5(7) . 4_566
C6 C7 N2 Cd1 -22.1(9) . 4_566
Cd1 O2 C12 C16 -172.5(6) 4_566 .
Cd1 O2 C12 C11 7.7(11) 4_566 .
N2 C11 C12 O2 -19.1(12) . .
C10 C11 C12 O2 159.0(9) . .
N2 C11 C12 C16 161.1(8) . .
C10 C11 C12 C16 -20.8(14) . .
C2 C6 O1 Cd1 177.5(6) . 4_566
C7 C6 O1 Cd1 -2.9(10) . 4_566
N3 C13 C14 C15 -0.4(19) . .
C13 C14 C15 C16 1.8(17) . .
C14 C15 C16 C17 -1.4(15) . .
C14 C15 C16 C12 -174.0(10) . .
O2 C12 C16 C17 -27.5(14) . .
C11 C12 C16 C17 152.4(9) . .
O2 C12 C16 C15 145.1(10) . .
C11 C12 C16 C15 -35.1(14) . .
C15 C16 C17 N3 -0.2(15) . .
C12 C16 C17 N3 172.8(9) . .
C14 C13 N3 C17 -1.2(17) . .
C14 C13 N3 Cd1 172.8(9) . 2_664
C16 C17 N3 C13 1.6(15) . .
C16 C17 N3 Cd1 -172.6(7) . 2_664
